data_7107420
loop_
_publ_author_name
'Bong Ho Koo'
'Kwang Soo Lim'
'Dae Won Ryu'
'Woo Ram Lee'
'Eui Kwan Koh'
'Chang Seop Hong'

_publ_section_title
;
 A unique tetranuclear ErIII4 cluster exhibiting field-induced
 single-molecule magnetism
;
_journal_name_full Chem.Commun.
_journal_page_first 2519
_journal_paper_doi 10.1039/c2cc17467g
_journal_volume 48
_journal_year 2012
_chemical_formula_sum 'C96 H84 Gd4 N12 O12'
_chemical_formula_weight 2226.75
_chemical_name_systematic
;
?
;
_space_group_IT_number 2
_symmetry_cell_setting triclinic
_symmetry_space_group_name_Hall '-P 1'
_symmetry_space_group_name_H-M 'P -1'
_atom_sites_solution_hydrogens geom
_atom_sites_solution_primary direct
_atom_sites_solution_secondary difmap
_audit_creation_method SHELXL-97
_cell_angle_alpha 69.947(4)
_cell_angle_beta 79.251(5)
_cell_angle_gamma 63.093(4)
_cell_formula_units_Z 1
_cell_length_a 13.4952(10)
_cell_length_b 14.1163(9)
_cell_length_c 15.6159(11)
_cell_measurement_reflns_used 2911
_cell_measurement_temperature 100(2)
_cell_measurement_theta_max 26.4765
_cell_measurement_theta_min 3.4775
_cell_volume 2490.2(3)
_computing_cell_refinement 'Bruker SMART APEXll'
_computing_data_collection 'Bruker SMART APEXll'
_computing_data_reduction 'Bruker SAINT'
_computing_molecular_graphics WingX
_computing_publication_material WingX
_computing_structure_refinement 'SHELXL-97 (Sheldrick, 1997)'
_computing_structure_solution SHELXTL
_diffrn_ambient_temperature 100(2)
_diffrn_measured_fraction_theta_full 0.970
_diffrn_measured_fraction_theta_max 0.955
_diffrn_measurement_device_type 'CCD area detector'
_diffrn_measurement_method 'phi scan'
_diffrn_radiation_monochromator graphite
_diffrn_radiation_source 'fine-focus sealed tube'
_diffrn_radiation_type MoK\a
_diffrn_radiation_wavelength 0.71073
_diffrn_reflns_av_R_equivalents 0.0729
_diffrn_reflns_av_sigmaI/netI 0.1400
_diffrn_reflns_limit_h_max 15
_diffrn_reflns_limit_h_min -17
_diffrn_reflns_limit_k_max 18
_diffrn_reflns_limit_k_min -18
_diffrn_reflns_limit_l_max 20
_diffrn_reflns_limit_l_min -20
_diffrn_reflns_number 20852
_diffrn_reflns_theta_full 25.00
_diffrn_reflns_theta_max 28.32
_diffrn_reflns_theta_min 2.15
_exptl_absorpt_coefficient_mu 2.690
_exptl_absorpt_correction_T_max 0.8772
_exptl_absorpt_correction_T_min 0.7563
_exptl_absorpt_correction_type multi-scan
_exptl_absorpt_process_details SADABS
_exptl_crystal_colour colorless
_exptl_crystal_density_diffrn 1.485
_exptl_crystal_density_method 'not measured'
_exptl_crystal_description block
_exptl_crystal_F_000 1096
_exptl_crystal_size_max 0.11
_exptl_crystal_size_mid 0.06
_exptl_crystal_size_min 0.05
_platon_squeeze_details
;
;
_refine_diff_density_max 2.563
_refine_diff_density_min -4.889
_refine_diff_density_rms 0.223
_refine_ls_extinction_method none
_refine_ls_goodness_of_fit_ref 1.018
_refine_ls_hydrogen_treatment constr
_refine_ls_matrix_type full
_refine_ls_number_parameters 554
_refine_ls_number_reflns 11840
_refine_ls_number_restraints 0
_refine_ls_restrained_S_all 1.018
_refine_ls_R_factor_all 0.1267
_refine_ls_R_factor_gt 0.0827
_refine_ls_shift/su_max 0.001
_refine_ls_shift/su_mean 0.000
_refine_ls_structure_factor_coef Fsqd
_refine_ls_weighting_details 'calc w=1/[\s^2^(Fo^2^)+(0.0708P)^2^+5.4940P] where P=(Fo^2^+2Fc^2^)/3'
_refine_ls_weighting_scheme calc
_refine_ls_wR_factor_gt 0.1619
_refine_ls_wR_factor_ref 0.1789
_reflns_number_gt 7940
_reflns_number_total 11840
_reflns_threshold_expression >2sigma(I)
_cod_data_source_file c2cc17467g.txt
_cod_data_source_block squeezedb
_cod_original_sg_symbol_H-M p-1
_cod_database_code 7107420

loop_
_symmetry_equiv_pos_as_xyz
'x, y, z'
'-x, -y, -z'

loop_
_atom_site_label
_atom_site_type_symbol
_atom_site_fract_x
_atom_site_fract_y
_atom_site_fract_z
_atom_site_U_iso_or_equiv
_atom_site_adp_type
_atom_site_occupancy
_atom_site_symmetry_multiplicity
_atom_site_calc_flag
_atom_site_refinement_flags
Gd1 Gd 0.78644(4) 0.19825(4) 0.26419(3) 0.01769(13) Uani 1 1 d .
Gd2 Gd 0.55870(4) 0.46304(4) 0.11806(3) 0.01587(13) Uani 1 1 d .
N1 N 0.7975(7) 0.0998(7) 0.1504(6) 0.0210(18) Uani 1 1 d .
N2 N 0.6961(7) 0.0622(6) 0.3241(6) 0.0210(18) Uani 1 1 d .
N3 N 0.9341(7) 0.2725(6) 0.2139(6) 0.0246(19) Uani 1 1 d .
N4 N 0.7426(7) 0.3711(6) 0.3127(6) 0.0204(18) Uani 1 1 d .
N5 N 0.4472(6) 0.5904(6) 0.2165(5) 0.0174(17) Uani 1 1 d .
N6 N 0.3662(7) 0.4748(6) 0.1580(5) 0.0211(19) Uani 1 1 d .
O1 O 0.7401(6) 0.3265(5) 0.1118(5) 0.0206(15) Uani 1 1 d .
O2 O 0.7905(6) 0.1398(6) 0.4167(5) 0.0275(18) Uani 1 1 d .
O3 O 0.9554(6) 0.0491(5) 0.2788(5) 0.0253(17) Uani 1 1 d .
O4 O 0.5907(5) 0.3198(5) 0.2563(5) 0.0182(14) Uani 1 1 d .
O5 O 0.6519(5) 0.5605(5) 0.1130(5) 0.0188(15) Uani 1 1 d .
O6 O 0.5157(5) 0.3945(5) 0.0189(5) 0.0180(14) Uani 1 1 d .
C1 C 0.8166(8) 0.3118(9) 0.0440(7) 0.022(2) Uani 1 1 d .
C2 C 0.8460(8) 0.3976(8) -0.0072(7) 0.022(2) Uani 1 1 d .
H2 H 0.8103 0.4670 0.0056 0.027 Uiso 1 1 calc R
C3 C 0.9290(9) 0.3834(9) -0.0788(8) 0.028(2) Uani 1 1 d .
H3 H 0.9514 0.4414 -0.1112 0.034 Uiso 1 1 calc R
C4 C 0.9767(9) 0.2847(9) -0.1009(8) 0.031(3) Uani 1 1 d .
H4 H 1.0310 0.2747 -0.1494 0.037 Uiso 1 1 calc R
C5 C 0.9447(8) 0.2020(9) -0.0522(7) 0.026(2) Uani 1 1 d .
H5 H 0.9764 0.1353 -0.0691 0.031 Uiso 1 1 calc R
C6 C 0.8671(9) 0.2104(9) 0.0216(7) 0.026(2) Uani 1 1 d .
C7 C 0.8385(8) 0.1165(8) 0.0684(8) 0.023(2) Uani 1 1 d .
H7 H 0.8508 0.0654 0.0366 0.028 Uiso 1 1 calc R
C8 C 0.7720(9) 0.0027(8) 0.1904(8) 0.028(2) Uani 1 1 d .
H8A H 0.8363 -0.0612 0.2241 0.033 Uiso 1 1 calc R
H8B H 0.7566 -0.0182 0.1416 0.033 Uiso 1 1 calc R
C9 C 0.6733(9) 0.0307(9) 0.2533(7) 0.026(2) Uani 1 1 d .
H9A H 0.6085 0.0929 0.2190 0.031 Uiso 1 1 calc R
H9B H 0.6553 -0.0343 0.2812 0.031 Uiso 1 1 calc R
C10 C 0.6689(8) 0.0189(8) 0.4063(7) 0.025(2) Uani 1 1 d .
H10 H 0.6359 -0.0306 0.4144 0.030 Uiso 1 1 calc R
C11 C 0.6833(9) 0.0375(9) 0.4884(8) 0.028(2) Uani 1 1 d .
C12 C 0.6324(10) -0.0069(9) 0.5697(8) 0.032(3) Uani 1 1 d .
H12 H 0.5891 -0.0433 0.5672 0.039 Uiso 1 1 calc R
C13 C 0.6440(10) 0.0012(9) 0.6529(8) 0.036(3) Uani 1 1 d .
H13 H 0.6114 -0.0311 0.7074 0.043 Uiso 1 1 calc R
C14 C 0.7047(11) 0.0577(10) 0.6541(8) 0.039(3) Uani 1 1 d .
H14 H 0.7132 0.0645 0.7105 0.046 Uiso 1 1 calc R
C15 C 0.7528(10) 0.1041(9) 0.5761(7) 0.029(3) Uani 1 1 d .
H15 H 0.7946 0.1416 0.5796 0.035 Uiso 1 1 calc R
C16 C 0.7414(9) 0.0972(8) 0.4905(7) 0.024(2) Uani 1 1 d .
C17 C 1.0451(8) 0.0309(8) 0.2219(7) 0.021(2) Uani 1 1 d .
C18 C 1.1059(9) -0.0773(9) 0.2096(8) 0.027(2) Uani 1 1 d .
H18 H 1.0830 -0.1348 0.2431 0.033 Uiso 1 1 calc R
C19 C 1.1982(9) -0.0996(9) 0.1494(8) 0.030(3) Uani 1 1 d .
H19 H 1.2352 -0.1707 0.1397 0.036 Uiso 1 1 calc R
C20 C 1.2354(8) -0.0197(8) 0.1046(8) 0.027(2) Uani 1 1 d .
H20 H 1.2996 -0.0358 0.0651 0.032 Uiso 1 1 calc R
C21 C 1.1798(9) 0.0843(8) 0.1166(7) 0.027(2) Uani 1 1 d .
H21 H 1.2078 0.1383 0.0847 0.033 Uiso 1 1 calc R
C22 C 1.0845(8) 0.1151(8) 0.1730(7) 0.020(2) Uani 1 1 d .
C23 C 1.0310(9) 0.2275(8) 0.1789(7) 0.025(2) Uani 1 1 d .
H23 H 1.0714 0.2719 0.1547 0.030 Uiso 1 1 calc R
C24 C 0.8933(9) 0.3891(7) 0.2090(7) 0.024(2) Uani 1 1 d .
H24A H 0.8436 0.4364 0.1571 0.029 Uiso 1 1 calc R
H24B H 0.9567 0.4093 0.1986 0.029 Uiso 1 1 calc R
C25 C 0.8308(9) 0.4095(8) 0.2961(8) 0.026(2) Uani 1 1 d .
H25A H 0.8818 0.3684 0.3475 0.032 Uiso 1 1 calc R
H25B H 0.7981 0.4897 0.2905 0.032 Uiso 1 1 calc R
C26 C 0.6632(8) 0.4025(8) 0.3656(8) 0.027(2) Uani 1 1 d .
H26 H 0.6598 0.4571 0.3899 0.032 Uiso 1 1 calc R
C27 C 0.5723(8) 0.3652(8) 0.3959(8) 0.024(2) Uani 1 1 d .
C28 C 0.5193(9) 0.3678(9) 0.4817(8) 0.028(2) Uani 1 1 d .
H28 H 0.5374 0.3994 0.5179 0.034 Uiso 1 1 calc R
C29 C 0.4418(9) 0.3254(9) 0.5142(9) 0.036(3) Uani 1 1 d .
H29 H 0.4082 0.3252 0.5733 0.043 Uiso 1 1 calc R
C30 C 0.4127(9) 0.2827(10) 0.4601(8) 0.038(3) Uani 1 1 d .
H30 H 0.3585 0.2537 0.4827 0.045 Uiso 1 1 calc R
C31 C 0.4602(8) 0.2811(8) 0.3751(7) 0.022(2) Uani 1 1 d .
H31 H 0.4378 0.2525 0.3391 0.026 Uiso 1 1 calc R
C32 C 0.5426(8) 0.3219(8) 0.3402(8) 0.022(2) Uani 1 1 d .
C33 C 0.6428(8) 0.6460(7) 0.1335(7) 0.018(2) Uani 1 1 d .
C34 C 0.7243(8) 0.6887(7) 0.0985(7) 0.024(2) Uani 1 1 d .
H34 H 0.7844 0.6532 0.0613 0.028 Uiso 1 1 calc R
C35 C 0.7193(9) 0.7800(8) 0.1166(8) 0.027(2) Uani 1 1 d .
H35 H 0.7742 0.8075 0.0914 0.033 Uiso 1 1 calc R
C36 C 0.6308(9) 0.8317(9) 0.1734(8) 0.029(2) Uani 1 1 d .
H36 H 0.6262 0.8943 0.1870 0.034 Uiso 1 1 calc R
C37 C 0.5508(8) 0.7910(8) 0.2091(8) 0.026(2) Uani 1 1 d .
H37 H 0.4907 0.8277 0.2458 0.031 Uiso 1 1 calc R
C38 C 0.5562(8) 0.6979(7) 0.1927(7) 0.022(2) Uani 1 1 d .
C39 C 0.4672(8) 0.6646(7) 0.2288(7) 0.018(2) Uani 1 1 d .
H39 H 0.4149 0.7043 0.2680 0.022 Uiso 1 1 calc R
C40 C 0.3463(8) 0.5776(8) 0.2619(7) 0.020(2) Uani 1 1 d .
H40A H 0.2966 0.6437 0.2823 0.024 Uiso 1 1 calc R
H40B H 0.3668 0.5115 0.3164 0.024 Uiso 1 1 calc R
C41 C 0.2867(8) 0.5646(7) 0.1974(7) 0.019(2) Uani 1 1 d .
H41A H 0.2247 0.5459 0.2304 0.023 Uiso 1 1 calc R
H41B H 0.2553 0.6352 0.1480 0.023 Uiso 1 1 calc R
C42 C 0.3341(8) 0.4022(7) 0.1573(7) 0.020(2) Uani 1 1 d .
H42 H 0.2625 0.4099 0.1837 0.024 Uiso 1 1 calc R
C43 C 0.3974(8) 0.3092(7) 0.1200(7) 0.018(2) Uani 1 1 d .
C44 C 0.3681(9) 0.2218(8) 0.1447(7) 0.023(2) Uani 1 1 d .
H44 H 0.3067 0.2243 0.1866 0.028 Uiso 1 1 calc R
C45 C 0.4221(8) 0.1314(8) 0.1127(7) 0.020(2) Uani 1 1 d .
H45 H 0.4000 0.0719 0.1331 0.025 Uiso 1 1 calc R
C46 C 0.5107(9) 0.1288(8) 0.0491(7) 0.024(2) Uani 1 1 d .
H46 H 0.5496 0.0669 0.0258 0.029 Uiso 1 1 calc R
C47 C 0.5414(8) 0.2158(7) 0.0202(7) 0.019(2) Uani 1 1 d .
H47 H 0.6013 0.2129 -0.0234 0.023 Uiso 1 1 calc R
C48 C 0.4872(7) 0.3084(7) 0.0529(6) 0.0122(17) Uiso 1 1 d .

loop_
_atom_site_aniso_label
_atom_site_aniso_U_11
_atom_site_aniso_U_22
_atom_site_aniso_U_33
_atom_site_aniso_U_23
_atom_site_aniso_U_13
_atom_site_aniso_U_12
Gd1 0.0148(3) 0.0148(2) 0.0225(3) -0.0064(2) -0.00388(19) -0.00359(18)
Gd2 0.0145(3) 0.0123(2) 0.0190(3) -0.0055(2) -0.00263(19) -0.00277(17)
N1 0.020(4) 0.025(4) 0.021(5) -0.014(4) 0.002(3) -0.008(3)
N2 0.024(5) 0.017(4) 0.021(5) -0.007(4) -0.008(4) -0.004(3)
N3 0.013(4) 0.016(4) 0.039(6) -0.008(4) 0.002(4) -0.002(3)
N4 0.014(4) 0.014(4) 0.028(5) -0.009(4) -0.006(3) 0.002(3)
N5 0.013(4) 0.022(4) 0.018(4) -0.003(3) -0.001(3) -0.010(3)
N6 0.030(5) 0.010(4) 0.011(4) -0.001(3) -0.009(3) 0.004(3)
O1 0.029(4) 0.021(3) 0.013(4) -0.006(3) 0.000(3) -0.011(3)
O2 0.035(4) 0.021(4) 0.027(4) -0.004(3) -0.017(3) -0.009(3)
O3 0.015(4) 0.017(3) 0.036(5) -0.003(3) -0.008(3) -0.002(3)
O4 0.017(3) 0.018(3) 0.016(4) -0.007(3) -0.002(3) -0.003(3)
O5 0.013(3) 0.010(3) 0.026(4) -0.004(3) -0.004(3) 0.002(2)
O6 0.016(3) 0.018(3) 0.017(4) -0.004(3) -0.004(3) -0.004(3)
C1 0.023(5) 0.030(5) 0.007(5) -0.002(4) 0.000(4) -0.008(4)
C2 0.016(5) 0.024(5) 0.026(6) -0.010(5) -0.006(4) -0.004(4)
C3 0.023(6) 0.028(6) 0.035(7) -0.010(5) -0.006(5) -0.008(4)
C4 0.030(6) 0.036(6) 0.022(6) -0.005(5) 0.001(5) -0.012(5)
C5 0.016(5) 0.029(6) 0.024(6) -0.010(5) -0.008(4) 0.002(4)
C6 0.024(6) 0.029(6) 0.018(6) -0.012(5) -0.002(4) 0.000(4)
C7 0.015(5) 0.019(5) 0.033(6) -0.014(5) -0.009(4) 0.003(4)
C8 0.036(6) 0.015(5) 0.032(7) -0.013(5) -0.005(5) -0.006(4)
C9 0.032(6) 0.032(6) 0.023(6) -0.014(5) -0.001(5) -0.018(5)
C10 0.023(6) 0.025(5) 0.024(6) -0.001(5) -0.009(4) -0.008(4)
C11 0.030(6) 0.027(6) 0.019(6) -0.005(5) 0.002(4) -0.007(5)
C12 0.040(7) 0.029(6) 0.023(6) 0.002(5) -0.005(5) -0.017(5)
C13 0.045(7) 0.032(6) 0.014(6) -0.009(5) 0.009(5) -0.004(5)
C14 0.042(8) 0.034(6) 0.019(6) -0.008(5) -0.010(5) 0.005(5)
C15 0.038(7) 0.031(6) 0.015(6) -0.004(5) -0.011(5) -0.009(5)
C16 0.032(6) 0.018(5) 0.012(5) 0.006(4) -0.012(4) -0.005(4)
C17 0.017(5) 0.024(5) 0.018(5) -0.010(4) -0.003(4) -0.003(4)
C18 0.032(6) 0.026(5) 0.030(6) -0.011(5) -0.002(5) -0.014(5)
C19 0.031(6) 0.024(5) 0.034(7) -0.009(5) -0.005(5) -0.009(5)
C20 0.016(5) 0.030(6) 0.031(7) -0.019(5) 0.006(4) -0.002(4)
C21 0.026(6) 0.025(5) 0.026(6) -0.010(5) -0.003(4) -0.003(4)
C22 0.014(5) 0.016(5) 0.023(6) 0.006(4) -0.008(4) -0.006(4)
C23 0.034(6) 0.021(5) 0.026(6) 0.003(4) -0.013(5) -0.019(4)
C24 0.026(6) 0.011(4) 0.028(6) -0.003(4) -0.006(4) -0.001(4)
C25 0.025(6) 0.020(5) 0.037(7) -0.012(5) -0.006(5) -0.007(4)
C26 0.017(5) 0.022(5) 0.044(7) -0.011(5) -0.009(5) -0.008(4)
C27 0.018(5) 0.017(5) 0.031(6) -0.014(5) 0.005(4) 0.000(4)
C28 0.033(6) 0.028(6) 0.021(6) -0.010(5) 0.004(4) -0.012(5)
C29 0.014(6) 0.027(6) 0.052(8) -0.008(6) 0.003(5) 0.000(4)
C30 0.020(6) 0.044(7) 0.025(7) 0.005(6) 0.000(5) -0.005(5)
C31 0.018(5) 0.019(5) 0.024(6) 0.000(4) -0.007(4) -0.007(4)
C32 0.010(5) 0.018(5) 0.031(6) -0.006(4) -0.011(4) 0.003(4)
C33 0.018(5) 0.014(4) 0.023(6) -0.013(4) -0.004(4) 0.000(4)
C34 0.022(5) 0.012(4) 0.031(6) 0.002(4) -0.003(4) -0.007(4)
C35 0.028(6) 0.030(6) 0.031(6) -0.006(5) -0.008(5) -0.018(5)
C36 0.028(6) 0.028(6) 0.039(7) -0.021(5) 0.000(5) -0.011(4)
C37 0.016(5) 0.030(6) 0.038(7) -0.013(5) -0.009(4) -0.010(4)
C38 0.021(5) 0.013(4) 0.029(6) -0.009(4) -0.001(4) -0.004(4)
C39 0.011(5) 0.016(4) 0.026(6) -0.009(4) -0.004(4) -0.001(3)
C40 0.018(5) 0.014(4) 0.019(5) -0.008(4) 0.003(4) 0.002(4)
C41 0.012(5) 0.017(5) 0.032(6) -0.010(4) -0.001(4) -0.007(4)
C42 0.016(5) 0.016(4) 0.016(5) -0.006(4) -0.002(4) 0.004(4)
C43 0.021(5) 0.014(4) 0.015(5) -0.006(4) -0.002(4) -0.003(4)
C44 0.031(6) 0.024(5) 0.021(6) -0.008(4) 0.000(4) -0.016(4)
C45 0.024(5) 0.020(5) 0.022(6) 0.000(4) -0.007(4) -0.015(4)
C46 0.032(6) 0.022(5) 0.022(6) -0.010(5) 0.001(4) -0.014(4)
C47 0.017(5) 0.008(4) 0.022(5) 0.004(4) -0.007(4) 0.001(3)

loop_
_atom_type_symbol
_atom_type_description
_atom_type_scat_dispersion_real
_atom_type_scat_dispersion_imag
_atom_type_scat_source
C C 0.0033 0.0016 'International Tables Vol C Tables 4.2.6.8 and 6.1.1.4'
H H 0.0000 0.0000 'International Tables Vol C Tables 4.2.6.8 and 6.1.1.4'
N N 0.0061 0.0033 'International Tables Vol C Tables 4.2.6.8 and 6.1.1.4'
O O 0.0106 0.0060 'International Tables Vol C Tables 4.2.6.8 and 6.1.1.4'
Gd Gd -0.1653 3.9035 'International Tables Vol C Tables 4.2.6.8 and 6.1.1.4'

loop_
_geom_angle_atom_site_label_1
_geom_angle_atom_site_label_2
_geom_angle_atom_site_label_3
_geom_angle
_geom_angle_site_symmetry_1
_geom_angle_site_symmetry_3
O2 Gd1 O3 81.7(3) . .
O2 Gd1 O4 96.0(2) . .
O3 Gd1 O4 165.3(2) . .
O2 Gd1 O1 158.6(2) . .
O3 Gd1 O1 116.8(3) . .
O4 Gd1 O1 68.9(2) . .
O2 Gd1 N3 104.1(3) . .
O3 Gd1 N3 72.5(3) . .
O4 Gd1 N3 122.0(2) . .
O1 Gd1 N3 73.8(3) . .
O2 Gd1 N2 71.8(3) . .
O3 Gd1 N2 88.3(3) . .
O4 Gd1 N2 77.2(2) . .
O1 Gd1 N2 117.0(2) . .
N3 Gd1 N2 160.7(2) . .
O2 Gd1 N1 131.0(3) . .
O3 Gd1 N1 73.0(2) . .
O4 Gd1 N1 98.4(2) . .
O1 Gd1 N1 68.2(2) . .
N3 Gd1 N1 107.0(3) . .
N2 Gd1 N1 66.3(3) . .
O2 Gd1 N4 74.3(3) . .
O3 Gd1 N4 124.0(2) . .
O4 Gd1 N4 68.7(2) . .
O1 Gd1 N4 85.8(2) . .
N3 Gd1 N4 65.8(3) . .
N2 Gd1 N4 128.3(3) . .
N1 Gd1 N4 153.8(3) . .
O2 Gd1 Gd2 126.34(18) . .
O3 Gd1 Gd2 151.7(2) . .
O4 Gd1 Gd2 34.93(17) . .
O1 Gd1 Gd2 35.02(16) . .
N3 Gd1 Gd2 94.25(18) . .
N2 Gd1 Gd2 103.29(17) . .
N1 Gd1 Gd2 87.95(18) . .
N4 Gd1 Gd2 68.30(17) . .
O5 Gd2 O1 81.1(2) . .
O5 Gd2 O4 109.3(2) . .
O1 Gd2 O4 71.5(2) . .
O5 Gd2 O6 138.4(3) . .
O1 Gd2 O6 85.9(2) . .
O4 Gd2 O6 103.6(2) . .
O5 Gd2 O6 83.0(2) . 2_665
O1 Gd2 O6 118.2(2) . 2_665
O4 Gd2 O6 166.1(2) . 2_665
O6 Gd2 O6 68.8(3) . 2_665
O5 Gd2 N6 138.2(2) . .
O1 Gd2 N6 138.4(2) . .
O4 Gd2 N6 80.2(2) . .
O6 Gd2 N6 71.5(2) . .
O6 Gd2 N6 86.2(2) 2_665 .
O5 Gd2 N5 73.5(2) . .
O1 Gd2 N5 136.9(2) . .
O4 Gd2 N5 84.8(2) . .
O6 Gd2 N5 135.4(2) . .
O6 Gd2 N5 92.8(2) 2_665 .
N6 Gd2 N5 66.9(2) . .
O5 Gd2 Gd1 90.01(15) . .
O1 Gd2 Gd1 36.56(17) . .
O4 Gd2 Gd1 36.06(16) . .
O6 Gd2 Gd1 102.50(15) . .
O6 Gd2 Gd1 154.77(16) 2_665 .
N6 Gd2 Gd1 114.25(17) . .
N5 Gd2 Gd1 108.47(17) . .
O5 Gd2 Gd2 112.15(17) . 2_665
O1 Gd2 Gd2 104.18(16) . 2_665
O4 Gd2 Gd2 137.10(16) . 2_665
O6 Gd2 Gd2 34.59(16) . 2_665
O6 Gd2 Gd2 34.20(15) 2_665 2_665
N6 Gd2 Gd2 76.60(18) . 2_665
N5 Gd2 Gd2 117.32(17) . 2_665
Gd1 Gd2 Gd2 132.947(19) . 2_665
C7 N1 C8 118.4(8) . .
C7 N1 Gd1 126.4(7) . .
C8 N1 Gd1 114.3(6) . .
C10 N2 C9 116.8(9) . .
C10 N2 Gd1 129.4(7) . .
C9 N2 Gd1 113.8(7) . .
C23 N3 C24 117.0(9) . .
C23 N3 Gd1 128.1(7) . .
C24 N3 Gd1 113.8(6) . .
C26 N4 C25 120.7(8) . .
C26 N4 Gd1 120.3(7) . .
C25 N4 Gd1 116.8(6) . .
C39 N5 C40 117.3(8) . .
C39 N5 Gd2 127.6(7) . .
C40 N5 Gd2 115.1(5) . .
C42 N6 C41 116.9(9) . .
C42 N6 Gd2 125.4(6) . .
C41 N6 Gd2 117.2(6) . .
C1 O1 Gd2 132.4(6) . .
C1 O1 Gd1 119.1(6) . .
Gd2 O1 Gd1 108.4(3) . .
C16 O2 Gd1 142.5(7) . .
C17 O3 Gd1 130.2(6) . .
C32 O4 Gd2 130.1(5) . .
C32 O4 Gd1 111.6(5) . .
Gd2 O4 Gd1 109.0(3) . .
C33 O5 Gd2 142.3(6) . .
C48 O6 Gd2 120.1(5) . .
C48 O6 Gd2 121.7(5) . 2_665
Gd2 O6 Gd2 111.2(3) . 2_665
O1 C1 C2 119.8(9) . .
O1 C1 C6 121.3(10) . .
C2 C1 C6 118.9(10) . .
C1 C2 C3 120.9(9) . .
C4 C3 C2 119.7(11) . .
C5 C4 C3 119.0(11) . .
C4 C5 C6 123.3(10) . .
C5 C6 C1 118.1(10) . .
C5 C6 C7 118.5(9) . .
C1 C6 C7 123.3(10) . .
N1 C7 C6 123.2(9) . .
N1 C8 C9 108.8(8) . .
N2 C9 C8 109.6(9) . .
N2 C10 C11 127.0(10) . .
C16 C11 C12 119.4(10) . .
C16 C11 C10 124.1(10) . .
C12 C11 C10 116.4(11) . .
C13 C12 C11 121.9(12) . .
C14 C13 C12 117.9(12) . .
C15 C14 C13 121.7(11) . .
C14 C15 C16 121.2(12) . .
O2 C16 C11 121.7(9) . .
O2 C16 C15 120.3(11) . .
C11 C16 C15 117.8(11) . .
O3 C17 C18 118.9(10) . .
O3 C17 C22 123.0(8) . .
C18 C17 C22 118.1(9) . .
C19 C18 C17 121.1(10) . .
C20 C19 C18 120.1(10) . .
C19 C20 C21 120.0(10) . .
C20 C21 C22 123.7(11) . .
C21 C22 C17 116.9(9) . .
C21 C22 C23 119.3(10) . .
C17 C22 C23 123.8(9) . .
N3 C23 C22 125.7(10) . .
N3 C24 C25 110.5(9) . .
N4 C25 C24 108.0(8) . .
N4 C26 C27 127.7(9) . .
C28 C27 C32 119.8(10) . .
C28 C27 C26 119.9(10) . .
C32 C27 C26 120.2(10) . .
C29 C28 C27 120.9(11) . .
C28 C29 C30 119.5(12) . .
C31 C30 C29 121.5(12) . .
C30 C31 C32 120.6(10) . .
O4 C32 C31 120.9(9) . .
O4 C32 C27 121.5(10) . .
C31 C32 C27 117.7(10) . .
O5 C33 C34 119.2(9) . .
O5 C33 C38 123.2(9) . .
C34 C33 C38 117.6(8) . .
C35 C34 C33 122.4(10) . .
C34 C35 C36 118.8(10) . .
C37 C36 C35 119.9(9) . .
C36 C37 C38 121.7(10) . .
C37 C38 C33 119.5(10) . .
C37 C38 C39 118.0(9) . .
C33 C38 C39 122.2(8) . .
N5 C39 C38 130.2(9) . .
N5 C40 C41 110.1(8) . .
N6 C41 C40 109.1(7) . .
N6 C42 C43 126.0(10) . .
C44 C43 C48 118.2(8) . .
C44 C43 C42 119.8(10) . .
C48 C43 C42 121.9(9) . .
C45 C44 C43 123.9(10) . .
C44 C45 C46 118.3(9) . .
C47 C46 C45 120.1(9) . .
C46 C47 C48 122.1(10) . .
O6 C48 C47 120.1(8) . .
O6 C48 C43 122.4(7) . .
C47 C48 C43 117.4(8) . .

loop_
_geom_bond_atom_site_label_1
_geom_bond_atom_site_label_2
_geom_bond_distance
_geom_bond_site_symmetry_2
Gd1 O2 2.240(8) .
Gd1 O3 2.281(6) .
Gd1 O4 2.411(6) .
Gd1 O1 2.431(7) .
Gd1 N3 2.535(9) .
Gd1 N2 2.552(9) .
Gd1 N1 2.554(8) .
Gd1 N4 2.582(7) .
Gd1 Gd2 3.8722(7) .
Gd2 O5 2.221(7) .
Gd2 O1 2.342(7) .
Gd2 O4 2.345(7) .
Gd2 O6 2.354(6) .
Gd2 O6 2.377(6) 2_665
Gd2 N6 2.498(9) .
Gd2 N5 2.538(8) .
Gd2 Gd2 3.9036(10) 2_665
N1 C7 1.284(13) .
N1 C8 1.465(14) .
N2 C10 1.282(14) .
N2 C9 1.449(12) .
N3 C23 1.278(13) .
N3 C24 1.458(11) .
N4 C26 1.232(14) .
N4 C25 1.467(13) .
N5 C39 1.274(12) .
N5 C40 1.470(13) .
N6 C42 1.284(13) .
N6 C41 1.481(11) .
O1 C1 1.333(12) .
O2 C16 1.314(13) .
O3 C17 1.340(12) .
O4 C32 1.353(12) .
O5 C33 1.301(10) .
O6 C48 1.347(11) .
O6 Gd2 2.377(6) 2_665
C1 C2 1.384(15) .
C1 C6 1.417(14) .
C2 C3 1.425(15) .
C3 C4 1.382(14) .
C4 C5 1.361(16) .
C5 C6 1.404(15) .
C6 C7 1.460(16) .
C8 C9 1.482(15) .
C10 C11 1.456(14) .
C11 C16 1.398(16) .
C11 C12 1.411(16) .
C12 C13 1.386(15) .
C13 C14 1.384(19) .
C14 C15 1.370(18) .
C15 C16 1.416(13) .
C17 C18 1.432(13) .
C17 C22 1.442(14) .
C18 C19 1.396(16) .
C19 C20 1.362(16) .
C20 C21 1.376(13) .
C21 C22 1.397(15) .
C22 C23 1.445(13) .
C24 C25 1.504(15) .
C26 C27 1.485(15) .
C27 C28 1.401(15) .
C27 C32 1.417(14) .
C28 C29 1.367(16) .
C29 C30 1.385(17) .
C30 C31 1.365(15) .
C31 C32 1.415(15) .
C33 C34 1.421(14) .
C33 C38 1.430(13) .
C34 C35 1.381(13) .
C35 C36 1.417(15) .
C36 C37 1.387(15) .
C37 C38 1.391(13) .
C38 C39 1.434(14) .
C40 C41 1.504(13) .
C42 C43 1.455(12) .
C43 C44 1.373(14) .
C43 C48 1.445(13) .
C44 C45 1.367(13) .
C45 C46 1.400(14) .
C46 C47 1.377(14) .
C47 C48 1.399(12) .

loop_
_platon_squeeze_void_nr
_platon_squeeze_void_average_x
_platon_squeeze_void_average_y
_platon_squeeze_void_average_z
_platon_squeeze_void_volume
_platon_squeeze_void_count_electrons
1 0.000 -0.033 0.500 517.3 40.7
2 0.042 0.451 0.018 8.2 0.2
3 0.942 0.567 0.975 5.9 -0.1
